data_7232760
loop_
_publ_author_name
'Gaydamaka, Anna A.'
'Arkhipov, Sergey G.'
'Zakharov, Boris A.'
'Seryotkin, Yurii V.'
'Boldyreva, Elena V.'

_publ_section_title
;
 Effect of pressure on slit channels in guanine sodium salt hydrate: a
 link to nucleobase intermolecular interactions
;
_journal_issue 30
_journal_name_full CrystEngComm
_journal_page_first 4484
_journal_paper_doi 10.1039/C9CE00476A
_journal_volume 21
_journal_year 2019
_chemical_formula_moiety '2(Na), 7(H2O), C5 H3 N5 O'
_chemical_formula_sum 'C5 H17 N5 Na2 O8'
_chemical_formula_weight 321.21
_chemical_name_common 'disodium 2-amino-6-oxo-6,7-dihydro-1H-purine-1,7-diide heptahydrate'
_chemical_name_systematic 'disodium 2-amino-6-oxo-6,7-dihydro-1H-purine-1,7-diide heptahydrate'
_space_group_crystal_system monoclinic
_space_group_IT_number 14
_space_group_name_Hall '-P 2ybc'
_space_group_name_H-M_alt 'P 1 21/c 1'
_symmetry_space_group_name_Hall '-P 2ybc'
_symmetry_space_group_name_H-M 'P 1 21/c 1'
_atom_sites_solution_hydrogens mixed
_atom_sites_solution_primary other
_atom_sites_solution_secondary other
_audit_creation_method SHELXL-2018/3
_audit_update_record
;
2019-03-30 deposited with the CCDC.    2019-05-08 downloaded from the CCDC.
;
_cell_angle_alpha 90
_cell_angle_beta 101.443(3)
_cell_angle_gamma 90
_cell_formula_units_Z 4
_cell_length_a 10.5670(3)
_cell_length_b 11.7875(3)
_cell_length_c 11.2791(3)
_cell_measurement_reflns_used 5412
_cell_measurement_temperature 293(2)
_cell_measurement_theta_max 29.6670
_cell_measurement_theta_min 1.9570
_cell_volume 1376.98(7)
_computing_cell_refinement 'CrysAlisPro (Rigaku Oxford Diffraction, 2015)'
_computing_data_collection 'CrysAlisPro (Rigaku Oxford Diffraction, 2015)'
_computing_data_reduction 'CrysAlisPro (Rigaku Oxford Diffraction, 2015)'
_computing_molecular_graphics 'Mercury (Macrae et al., 2008)'
_computing_structure_refinement 'SHELXL-2018/3 (Sheldrick, 2018)'
_diffrn_ambient_temperature 293(2)
_diffrn_detector_area_resol_mean 10.3457
_diffrn_measured_fraction_theta_full 1.000
_diffrn_measured_fraction_theta_max 0.969
_diffrn_measurement_device_type 'Oxford Diffraction Gemini R Ultra'
_diffrn_measurement_method '\w scans'
_diffrn_radiation_type MoK\a
_diffrn_radiation_wavelength 0.71073
_diffrn_reflns_av_R_equivalents 0.0619
_diffrn_reflns_av_unetI/netI 0.0497
_diffrn_reflns_Laue_measured_fraction_full 1.000
_diffrn_reflns_Laue_measured_fraction_max 0.969
_diffrn_reflns_limit_h_max 15
_diffrn_reflns_limit_h_min -15
_diffrn_reflns_limit_k_max 17
_diffrn_reflns_limit_k_min -17
_diffrn_reflns_limit_l_max 16
_diffrn_reflns_limit_l_min -16
_diffrn_reflns_number 26578
_diffrn_reflns_point_group_measured_fraction_full 1.000
_diffrn_reflns_point_group_measured_fraction_max 0.969
_diffrn_reflns_theta_full 25.242
_diffrn_reflns_theta_max 31.860
_diffrn_reflns_theta_min 1.966
_diffrn_source 'fine-focus sealed X-ray tube'
_exptl_absorpt_coefficient_mu 0.191
_exptl_absorpt_correction_T_max 0.992
_exptl_absorpt_correction_T_min 0.974
_exptl_absorpt_correction_type analytical
_exptl_absorpt_process_details 'CrysAlisPro (Rigaku Oxford Diffraction, 2015)'
_exptl_crystal_colour colourless
_exptl_crystal_density_diffrn 1.549
_exptl_crystal_description plate
_exptl_crystal_F_000 672
_exptl_crystal_size_max 0.23
_exptl_crystal_size_mid 0.06
_exptl_crystal_size_min 0.05
_refine_diff_density_max 0.389
_refine_diff_density_min -0.250
_refine_diff_density_rms 0.056
_refine_ls_extinction_method none
_refine_ls_goodness_of_fit_ref 1.009
_refine_ls_hydrogen_treatment mixed
_refine_ls_matrix_type full
_refine_ls_number_parameters 237
_refine_ls_number_reflns 4583
_refine_ls_number_restraints 0
_refine_ls_restrained_S_all 1.009
_refine_ls_R_factor_all 0.0887
_refine_ls_R_factor_gt 0.0465
_refine_ls_shift/su_max 0.000
_refine_ls_shift/su_mean 0.000
_refine_ls_structure_factor_coef Fsqd
_refine_ls_weighting_details 'w=1/[\s^2^(Fo^2^)+(0.0513P)^2^+0.0559P] where P=(Fo^2^+2Fc^2^)/3'
_refine_ls_weighting_scheme calc
_refine_ls_wR_factor_gt 0.0992
_refine_ls_wR_factor_ref 0.1159
_reflns_Friedel_coverage 0.000
_reflns_number_gt 2931
_reflns_number_total 4583
_reflns_threshold_expression 'I > 2\s(I)'
_cod_data_source_file c9ce00476a3.cif
_cod_data_source_block Gua_1_atm
_cod_depositor_comments 'Adding full bibliography for 7232760--7232766.cif.'
_cod_original_cell_volume 1376.99(7)
_cod_database_code 7232760
_shelx_shelxl_version_number 2018/3
_shelx_space_group_comment
;
The symmetry employed for this shelxl refinement is uniquely defined
by the following loop, which should always be used as a source of
symmetry information in preference to the above space-group names.
They are only intended as comments.
;

loop_
_space_group_symop_operation_xyz
'x, y, z'
'-x, y+1/2, -z+1/2'
'-x, -y, -z'
'x, -y-1/2, z-1/2'

loop_
_atom_site_label
_atom_site_type_symbol
_atom_site_fract_x
_atom_site_fract_y
_atom_site_fract_z
_atom_site_U_iso_or_equiv
_atom_site_adp_type
_atom_site_occupancy
_atom_site_site_symmetry_order
_atom_site_calc_flag
_atom_site_refinement_flags_posn
_atom_site_refinement_flags_adp
N1 N 0.65591(13) 0.48061(11) 0.34823(12) 0.0261(3) Uani 1 1 d . .
C1 C 0.52721(15) 0.48029(13) 0.34010(14) 0.0265(3) Uani 1 1 d . .
N2 N 0.45419(12) 0.39990(11) 0.37595(12) 0.0265(3) Uani 1 1 d . .
C2 C 0.52527(14) 0.31143(13) 0.43139(14) 0.0228(3) Uani 1 1 d . .
C3 C 0.65895(14) 0.30429(13) 0.44822(14) 0.0236(3) Uani 1 1 d . .
C4 C 0.72661(14) 0.39244(13) 0.40410(13) 0.0223(3) Uani 1 1 d . .
N3 N 0.69910(13) 0.20368(12) 0.50747(13) 0.0306(3) Uani 1 1 d . .
C5 C 0.58765(16) 0.15785(15) 0.52208(16) 0.0323(4) Uani 1 1 d . .
H1 H 0.585132 0.088561 0.560978 0.039 Uiso 1 1 calc R U
N4 N 0.47842(13) 0.21672(12) 0.47773(13) 0.0285(3) Uani 1 1 d . .
N5 N 0.46262(15) 0.57211(14) 0.28218(15) 0.0428(4) Uani 1 1 d . .
H2 H 0.379788 0.575311 0.270912 0.051 Uiso 1 1 calc R U
H3 H 0.505019 0.626381 0.257190 0.051 Uiso 1 1 calc R U
O1 O 0.85060(10) 0.39270(9) 0.41277(10) 0.0273(2) Uani 1 1 d . .
Na1 Na 0.11664(6) 0.25480(5) 0.18247(6) 0.02972(17) Uani 1 1 d . .
Na2 Na 0.04857(6) 0.04536(5) 0.37142(6) 0.02986(17) Uani 1 1 d . .
O2 O 0.30869(12) 0.32537(12) 0.13441(14) 0.0356(3) Uani 1 1 d . .
H4 H 0.358(2) 0.305(2) 0.088(2) 0.061(7) Uiso 1 1 d . .
H5 H 0.359(2) 0.337(2) 0.203(2) 0.062(8) Uiso 1 1 d . .
O3 O 0.18643(13) 0.38034(12) 0.35526(13) 0.0355(3) Uani 1 1 d . .
H6 H 0.145(3) 0.447(2) 0.350(2) 0.075(8) Uiso 1 1 d . .
H7 H 0.264(3) 0.388(2) 0.383(2) 0.069(8) Uiso 1 1 d . .
O4 O 0.24425(12) 0.11445(11) 0.31906(12) 0.0316(3) Uani 1 1 d . .
H8 H 0.275(2) 0.074(2) 0.269(2) 0.066(8) Uiso 1 1 d . .
H9 H 0.307(2) 0.1459(19) 0.366(2) 0.046(6) Uiso 1 1 d . .
O5 O -0.00114(13) 0.06910(11) 0.14481(12) 0.0308(3) Uani 1 1 d . .
H10 H 0.050(3) 0.023(2) 0.123(2) 0.060(7) Uiso 1 1 d . .
H11 H -0.050(2) 0.090(2) 0.084(2) 0.055(7) Uiso 1 1 d . .
O6 O -0.15486(13) 0.02064(12) 0.42390(12) 0.0354(3) Uani 1 1 d . .
H12 H -0.210(2) -0.034(2) 0.407(2) 0.055(7) Uiso 1 1 d . .
H13 H -0.201(2) 0.0796(19) 0.4406(19) 0.052(6) Uiso 1 1 d . .
O7 O 0.04281(14) 0.22693(11) 0.46098(11) 0.0317(3) Uani 1 1 d . .
H14 H -0.029(3) 0.266(2) 0.448(2) 0.063(7) Uiso 1 1 d . .
H15 H 0.092(2) 0.272(2) 0.436(2) 0.049(7) Uiso 1 1 d . .
O8 O 0.08207(12) -0.14994(11) 0.31602(13) 0.0292(3) Uani 1 1 d . .
H16 H 0.1043(19) -0.1464(17) 0.253(2) 0.037(6) Uiso 1 1 d . .
H17 H 0.144(2) -0.1732(18) 0.366(2) 0.048(6) Uiso 1 1 d . .

loop_
_atom_site_aniso_label
_atom_site_aniso_U_11
_atom_site_aniso_U_22
_atom_site_aniso_U_33
_atom_site_aniso_U_23
_atom_site_aniso_U_13
_atom_site_aniso_U_12
N1 0.0208(7) 0.0281(7) 0.0298(7) 0.0040(5) 0.0059(5) -0.0014(5)
C1 0.0225(8) 0.0279(8) 0.0282(8) 0.0030(6) 0.0031(6) 0.0018(6)
N2 0.0173(6) 0.0298(7) 0.0320(7) 0.0032(6) 0.0034(5) -0.0003(5)
C2 0.0182(7) 0.0281(8) 0.0219(7) 0.0007(6) 0.0033(6) -0.0006(6)
C3 0.0177(7) 0.0272(8) 0.0258(8) 0.0033(6) 0.0040(6) 0.0011(6)
C4 0.0173(7) 0.0290(8) 0.0207(7) -0.0024(6) 0.0043(5) -0.0021(6)
N3 0.0223(7) 0.0315(7) 0.0373(8) 0.0081(6) 0.0041(6) 0.0030(6)
C5 0.0274(9) 0.0305(9) 0.0390(10) 0.0082(7) 0.0065(7) -0.0008(7)
N4 0.0205(7) 0.0302(7) 0.0354(8) 0.0047(6) 0.0066(6) -0.0020(5)
N5 0.0292(8) 0.0386(9) 0.0595(10) 0.0184(8) 0.0060(7) 0.0068(7)
O1 0.0161(5) 0.0342(6) 0.0319(6) 0.0019(5) 0.0057(4) -0.0025(4)
Na1 0.0261(4) 0.0311(4) 0.0316(4) 0.0003(3) 0.0048(3) -0.0008(3)
Na2 0.0301(4) 0.0289(3) 0.0323(4) -0.0004(3) 0.0106(3) -0.0001(3)
O2 0.0261(7) 0.0497(8) 0.0323(7) -0.0051(6) 0.0088(6) -0.0019(6)
O3 0.0226(7) 0.0354(7) 0.0493(8) -0.0040(6) 0.0088(6) 0.0008(5)
O4 0.0239(6) 0.0364(7) 0.0348(7) -0.0074(5) 0.0067(5) -0.0010(5)
O5 0.0318(7) 0.0305(6) 0.0292(7) 0.0009(5) 0.0038(5) 0.0056(5)
O6 0.0275(7) 0.0336(7) 0.0464(8) -0.0072(6) 0.0109(6) -0.0009(6)
O7 0.0307(7) 0.0302(6) 0.0356(7) 0.0014(5) 0.0097(5) 0.0044(5)
O8 0.0229(6) 0.0376(7) 0.0265(6) 0.0041(5) 0.0031(5) 0.0017(5)

loop_
_atom_type_symbol
_atom_type_description
_atom_type_scat_dispersion_real
_atom_type_scat_dispersion_imag
_atom_type_scat_source
C C 0.0033 0.0016 'International Tables Vol C Tables 4.2.6.8 and 6.1.1.4'
H H 0.0000 0.0000 'International Tables Vol C Tables 4.2.6.8 and 6.1.1.4'
N N 0.0061 0.0033 'International Tables Vol C Tables 4.2.6.8 and 6.1.1.4'
O O 0.0106 0.0060 'International Tables Vol C Tables 4.2.6.8 and 6.1.1.4'
Na Na 0.0362 0.0249 'International Tables Vol C Tables 4.2.6.8 and 6.1.1.4'

loop_
_geom_angle_atom_site_label_1
_geom_angle_atom_site_label_2
_geom_angle_atom_site_label_3
_geom_angle
_geom_angle_site_symmetry_1
_geom_angle_site_symmetry_3
C1 N1 C4 118.99(13) . .
N2 C1 N1 128.25(14) . .
N2 C1 N5 116.17(15) . .
N1 C1 N5 115.50(14) . .
C1 N2 C2 112.54(13) . .
N2 C2 N4 126.32(14) . .
N2 C2 C3 124.18(14) . .
N4 C2 C3 109.50(13) . .
N3 C3 C2 108.85(13) . .
N3 C3 C4 132.39(14) . .
C2 C3 C4 118.75(14) . .
O1 C4 N1 119.21(13) . .
O1 C4 C3 123.56(14) . .
N1 C4 C3 117.22(13) . .
C5 N3 C3 102.28(13) . .
N3 C5 N4 117.06(15) . .
N3 C5 H1 121.5 . .
N4 C5 H1 121.5 . .
C5 N4 C2 102.29(13) . .
C1 N5 H2 120.0 . .
C1 N5 H3 120.0 . .
H2 N5 H3 120.0 . .
O2 Na1 O8 129.49(5) . 2
O2 Na1 O3 80.33(5) . .
O8 Na1 O3 80.55(5) 2 .
O2 Na1 O4 89.51(5) . .
O8 Na1 O4 133.11(5) 2 .
O3 Na1 O4 82.36(5) . .
O2 Na1 O7 81.39(5) . 4_565
O8 Na1 O7 82.21(5) 2 4_565
O3 Na1 O7 137.56(5) . 4_565
O4 Na1 O7 135.36(5) . 4_565
O2 Na1 O5 133.61(5) . .
O8 Na1 O5 90.23(5) 2 .
O3 Na1 O5 136.39(5) . .
O4 Na1 O5 73.31(5) . .
O7 Na1 O5 81.88(5) 4_565 .
O2 Na1 Na2 133.96(4) . .
O8 Na1 Na2 92.35(4) 2 .
O3 Na1 Na2 90.44(4) . .
O4 Na1 Na2 44.47(3) . .
O7 Na1 Na2 128.83(4) 4_565 .
O5 Na1 Na2 47.15(3) . .
O2 Na1 Na2 91.95(4) . 2
O8 Na1 Na2 37.55(3) 2 2
O3 Na1 Na2 68.99(4) . 2
O4 Na1 Na2 150.60(4) . 2
O7 Na1 Na2 73.74(4) 4_565 2
O5 Na1 Na2 123.80(4) . 2
Na2 Na1 Na2 126.583(18) . 2
O2 Na1 Na2 67.61(4) . 4_565
O8 Na1 Na2 74.61(4) 2 4_565
O3 Na1 Na2 107.68(4) . 4_565
O4 Na1 Na2 152.24(4) . 4_565
O7 Na1 Na2 29.98(3) 4_565 4_565
O5 Na1 Na2 110.68(4) . 4_565
Na2 Na1 Na2 155.15(3) . 4_565
Na2 Na1 Na2 50.594(18) 2 4_565
O6 Na2 O7 84.43(5) . .
O6 Na2 O4 167.27(5) . .
O7 Na2 O4 83.97(5) . .
O6 Na2 O8 97.70(5) . .
O7 Na2 O8 168.98(6) . .
O4 Na2 O8 94.68(5) . .
O6 Na2 O6 89.69(5) . 3_556
O7 Na2 O6 86.09(5) . 3_556
O4 Na2 O6 94.71(5) . 3_556
O8 Na2 O6 83.12(5) . 3_556
O6 Na2 O5 104.56(5) . .
O7 Na2 O5 108.29(5) . .
O4 Na2 O5 74.31(5) . .
O8 Na2 O5 81.73(5) . .
O6 Na2 O5 160.42(5) 3_556 .
O6 Na2 Na1 123.98(4) . .
O7 Na2 Na1 68.99(4) . .
O4 Na2 Na1 46.09(3) . .
O8 Na2 Na1 117.58(4) . .
O6 Na2 Na1 133.72(4) 3_556 .
O5 Na2 Na1 46.94(3) . .
O6 Na2 Na2 46.32(4) . 3_556
O7 Na2 Na2 83.34(4) . 3_556
O4 Na2 Na2 136.82(5) . 3_556
O8 Na2 Na2 90.31(4) . 3_556
O6 Na2 Na2 43.37(3) 3_556 3_556
O5 Na2 Na2 148.65(5) . 3_556
Na1 Na2 Na2 152.09(3) . 3_556
O6 Na2 Na1 61.37(4) . 2_545
O7 Na2 Na1 145.41(4) . 2_545
O4 Na2 Na1 130.56(4) . 2_545
O8 Na2 Na1 36.73(3) . 2_545
O6 Na2 Na1 88.59(4) 3_556 2_545
O5 Na2 Na1 86.66(3) . 2_545
Na1 Na2 Na1 133.55(2) . 2_545
Na2 Na2 Na1 69.70(2) 3_556 2_545
O6 Na2 Na1 82.66(4) . 4_566
O7 Na2 Na1 31.41(3) . 4_566
O4 Na2 Na1 90.12(4) . 4_566
O8 Na2 Na1 137.93(4) . 4_566
O6 Na2 Na1 54.82(4) 3_556 4_566
O5 Na2 Na1 139.21(4) . 4_566
Na1 Na2 Na1 95.380(15) . 4_566
Na2 Na2 Na1 59.71(2) 3_556 4_566
Na1 Na2 Na1 129.406(18) 2_545 4_566
Na1 O2 H4 135.4(16) . .
Na1 O2 H5 105.2(17) . .
H4 O2 H5 105(2) . .
Na1 O3 H6 114.4(17) . .
Na1 O3 H7 120.0(18) . .
H6 O3 H7 111(2) . .
Na2 O4 Na1 89.45(5) . .
Na2 O4 H8 115.6(17) . .
Na1 O4 H8 100.8(17) . .
Na2 O4 H9 127.1(14) . .
Na1 O4 H9 111.0(15) . .
H8 O4 H9 108(2) . .
Na1 O5 Na2 85.91(4) . .
Na1 O5 H10 106.5(17) . .
Na2 O5 H10 102.1(16) . .
Na1 O5 H11 95.2(17) . .
Na2 O5 H11 149.3(17) . .
H10 O5 H11 107(2) . .
Na2 O6 Na2 90.31(5) . 3_556
Na2 O6 H12 130.1(15) . .
Na2 O6 H12 97.7(15) 3_556 .
Na2 O6 H13 121.6(14) . .
Na2 O6 H13 102.4(14) 3_556 .
H12 O6 H13 105(2) . .
Na2 O7 Na1 118.61(6) . 4_566
Na2 O7 H14 119.6(16) . .
Na1 O7 H14 102.3(16) 4_566 .
Na2 O7 H15 111.1(15) . .
Na1 O7 H15 101.4(15) 4_566 .
H14 O7 H15 101(2) . .
Na1 O8 Na2 105.72(5) 2_545 .
Na1 O8 H16 116.7(14) 2_545 .
Na2 O8 H16 105.4(15) . .
Na1 O8 H17 114.7(15) 2_545 .
Na2 O8 H17 105.9(15) . .
H16 O8 H17 107(2) . .

loop_
_geom_bond_atom_site_label_1
_geom_bond_atom_site_label_2
_geom_bond_distance
_geom_bond_site_symmetry_2
N1 C1 1.345(2) .
N1 C4 1.360(2) .
C1 N2 1.334(2) .
C1 N5 1.374(2) .
N2 C2 1.3625(19) .
C2 N4 1.3664(19) .
C2 C3 1.390(2) .
C3 N3 1.386(2) .
C3 C4 1.407(2) .
C4 O1 1.2943(17) .
N3 C5 1.335(2) .
C5 N4 1.355(2) .
C5 H1 0.9300 .
N5 H2 0.8600 .
N5 H3 0.8600 .
Na1 O2 2.3538(14) .
Na1 O8 2.3842(13) 2
Na1 O3 2.4416(15) .
Na1 O4 2.4707(14) .
Na1 O7 2.4744(14) 4_565
Na1 O5 2.5122(14) .
Na1 Na2 3.4297(9) .
Na1 Na2 3.8375(9) 2
Na1 Na2 4.1683(9) 4_565
Na2 O6 2.3582(14) .
Na2 O7 2.3726(14) .
Na2 O4 2.4025(13) .
Na2 O8 2.4296(14) .
Na2 O6 2.4834(15) 3_556
Na2 O5 2.5208(15) .
Na2 Na2 3.4340(12) 3_556
O2 H4 0.84(3) .
O2 H5 0.86(3) .
O3 H6 0.89(3) .
O3 H7 0.82(3) .
O4 H8 0.85(3) .
O4 H9 0.84(2) .
O5 H10 0.84(3) .
O5 H11 0.81(2) .
O6 H12 0.87(3) .
O6 H13 0.89(2) .
O7 H14 0.88(3) .
O7 H15 0.83(2) .
O8 H16 0.79(2) .
O8 H17 0.82(2) .

loop_
_geom_hbond_atom_site_label_D
_geom_hbond_atom_site_label_H
_geom_hbond_atom_site_label_A
_geom_hbond_distance_DH
_geom_hbond_distance_HA
_geom_hbond_distance_DA
_geom_hbond_angle_DHA
_geom_hbond_site_symmetry_A
_geom_hbond_publ_flag
O2 H5 N2 0.86(3) 2.14(3) 2.983(2) 166(2) . yes
O3 H7 N2 0.82(3) 2.04(3) 2.8021(18) 155(2) . yes
O4 H9 N4 0.84(2) 2.16(2) 3.0037(19) 175(2) . yes
O7 H15 O3 0.83(2) 1.95(2) 2.7773(19) 172(2) . yes
O6 H12 O2 0.87(3) 1.96(3) 2.819(2) 170(2) 2_545 yes
O3 H6 O5 0.89(3) 2.11(3) 2.9637(19) 161(2) 2 yes
O2 H4 N4 0.84(3) 1.97(3) 2.8006(19) 171(2) 4_565 yes
O4 H8 N1 0.85(3) 1.97(3) 2.8199(18) 180(3) 2_645 yes
O5 H10 O1 0.84(3) 1.95(3) 2.7723(17) 168(2) 2_645 yes
O8 H16 O1 0.79(2) 2.07(2) 2.8542(17) 170(2) 2_645 yes
O5 H11 O1 0.81(2) 2.02(2) 2.8072(17) 165(2) 4_465 yes
O6 H13 N3 0.89(2) 2.03(2) 2.9159(19) 170(2) 1_455 yes
O7 H14 O1 0.88(3) 1.95(3) 2.7930(17) 161(2) 1_455 yes
O8 H17 N3 0.82(2) 1.99(2) 2.8081(19) 171(2) 3_656 yes

loop_
_geom_torsion_atom_site_label_1
_geom_torsion_atom_site_label_2
_geom_torsion_atom_site_label_3
_geom_torsion_atom_site_label_4
_geom_torsion
C4 N1 C1 N2 -3.3(3)
C4 N1 C1 N5 -179.86(14)
N1 C1 N2 C2 2.9(2)
N5 C1 N2 C2 179.38(14)
C1 N2 C2 N4 -179.99(15)
C1 N2 C2 C3 -0.6(2)
N2 C2 C3 N3 179.94(14)
N4 C2 C3 N3 -0.56(18)
N2 C2 C3 C4 -1.0(2)
N4 C2 C3 C4 178.46(14)
C1 N1 C4 O1 -179.60(14)
C1 N1 C4 C3 1.3(2)
N3 C3 C4 O1 0.3(3)
C2 C3 C4 O1 -178.43(14)
N3 C3 C4 N1 179.41(16)
C2 C3 C4 N1 0.7(2)
C2 C3 N3 C5 -0.05(18)
C4 C3 N3 C5 -178.89(17)
C3 N3 C5 N4 0.7(2)
N3 C5 N4 C2 -1.0(2)
N2 C2 N4 C5 -179.61(15)
C3 C2 N4 C5 0.91(18)
